data_4337385
loop_
_publ_author_name
'Kischel, Marcus'
'Dornberg, Gregor'
'Krautscheid, Harald'

_publ_section_title
;
 Trialkylphosphine-Stabilized Copper(I) Dialkylaluminum(III)
 Ethanedithiolate Complexes: Single-Source Precursors and a Novel
 Modification of Copper Aluminum Disulfide.
;
_journal_issue 3
_journal_name_full 'Inorganic chemistry'
_journal_page_first 1614
_journal_page_last 1623
_journal_paper_doi 10.1021/ic402675w
_journal_volume 53
_journal_year 2014
_chemical_absolute_configuration unk
_chemical_compound_source 'synthesis as described'
_chemical_formula_moiety 'C13 H37 Al1 Cu1 P3 S2'
_chemical_formula_sum 'C13 H37 Al Cu P3 S2'
_chemical_formula_weight 440.98
_chemical_name_systematic
;
 ?
;
_space_group_IT_number 43
_symmetry_cell_setting orthorhombic
_symmetry_Int_Tables_number 43
_symmetry_space_group_name_Hall 'F 2 -2d'
_symmetry_space_group_name_H-M 'F d d 2'
_atom_sites_solution_hydrogens geom
_atom_sites_solution_primary direct
_atom_sites_solution_secondary difmap
_audit_creation_date 2013-05-23T14:40:31-00:00
_audit_creation_method 'WinGX routine CIF_UPDATE'
_cell_angle_alpha 90
_cell_angle_beta 90
_cell_angle_gamma 90
_cell_formula_units_Z 16
_cell_length_a 31.752(3)
_cell_length_b 32.804(3)
_cell_length_c 9.3184(9)
_cell_measurement_reflns_used 6333
_cell_measurement_temperature 180(2)
_cell_measurement_theta_max 26.9
_cell_measurement_theta_min 1.78
_cell_measurement_wavelength 0.71073
_cell_volume 9706.0(16)
_computing_cell_refinement 'STOE X-AREA'
_computing_data_reduction 'STOE X-AREA, STOE X-RED'
_computing_molecular_graphics 'DIAMOND 3.2'
_computing_publication_material
;
'WinGX publication routines'
Farrugia, L. J. (1999) WinGX, J. Appl. Cryst. 32, 837-838
;
_computing_structure_refinement
;
'SHELXL-97'
Sheldrick, G.M. (2008) Acta Cryst. A64, 112
;
_computing_structure_solution
;
'SIR-92'
Altomare, A., Cascarano, G., 
Giacovazzo, C. & Guagliardi, A. (1993) J. Appl. Cryst. 26, 343-350.
;
_diffrn_ambient_temperature 180(2)
_diffrn_detector 'image plate (34 cm diameter / schwenk)'
_diffrn_detector_area_resol_mean 6.67
_diffrn_detector_type STOE
_diffrn_measured_fraction_theta_full 0.977
_diffrn_measured_fraction_theta_max 0.977
_diffrn_measurement_device '2-circle goniometer'
_diffrn_measurement_device_type 'STOE IPDS-2T'
_diffrn_measurement_method '\w scans'
_diffrn_radiation_monochromator graphite
_diffrn_radiation_source 'fine-focus sealed tube'
_diffrn_radiation_type MoK\a
_diffrn_radiation_wavelength 0.71073
_diffrn_reflns_av_R_equivalents 0.0474
_diffrn_reflns_av_unetI/netI 0.0649
_diffrn_reflns_limit_h_max 39
_diffrn_reflns_limit_h_min -25
_diffrn_reflns_limit_k_max 40
_diffrn_reflns_limit_k_min -40
_diffrn_reflns_limit_l_max 11
_diffrn_reflns_limit_l_min -8
_diffrn_reflns_number 7272
_diffrn_reflns_theta_full 26
_diffrn_reflns_theta_max 26
_diffrn_reflns_theta_min 1.79
_diffrn_standards_number 0
_exptl_absorpt_coefficient_mu 1.298
_exptl_absorpt_correction_T_max 0.8109
_exptl_absorpt_correction_T_min 0.6917
_exptl_absorpt_correction_type numerical
_exptl_absorpt_process_details
;
Busing, W. R. & Levy, H. A. (1957) Acta Cryst. 10, 180-182. 
and  
Coppens, P., Leiserowitz, L. & Rabinovich, D. (1965) 
Acta Cryst. 1965, 1035-1038.
;
_exptl_crystal_colour colorless
_exptl_crystal_density_diffrn 1.207
_exptl_crystal_density_method 'not measured'
_exptl_crystal_description block
_exptl_crystal_F_000 3744
_exptl_crystal_size_max 0.40
_exptl_crystal_size_mid 0.26
_exptl_crystal_size_min 0.19
_refine_diff_density_max 0.424
_refine_diff_density_min -0.24
_refine_diff_density_rms 0.054
_refine_ls_abs_structure_details 'Flack H D (1983), Acta Cryst. A39, 876-881'
_refine_ls_abs_structure_Flack 0.021(16)
_refine_ls_extinction_method none
_refine_ls_goodness_of_fit_ref 0.915
_refine_ls_hydrogen_treatment constr
_refine_ls_matrix_type full
_refine_ls_number_parameters 192
_refine_ls_number_reflns 3746
_refine_ls_number_restraints 1
_refine_ls_restrained_S_all 0.915
_refine_ls_R_factor_all 0.0661
_refine_ls_R_factor_gt 0.0421
_refine_ls_shift/su_max 0.001
_refine_ls_shift/su_mean 0
_refine_ls_structure_factor_coef Fsqd
_refine_ls_weighting_details 'calc w=1/[\s^2^(Fo^2^)+(0.0296P)^2^+0.0000P] where P=(Fo^2^+2Fc^2^)/3'
_refine_ls_weighting_scheme calc
_refine_ls_wR_factor_gt 0.0686
_refine_ls_wR_factor_ref 0.0741
_reflns_number_gt 2776
_reflns_number_total 3746
_reflns_threshold_expression >2sigma(I)
_cod_data_source_file ic402675w_si_010.cif
_cod_data_source_block '[(Me3P)3CuSC2H4SAlMe2]'
_cod_original_cell_volume 9706.1(17)
_cod_database_code 4337385

loop_
_symmetry_equiv_pos_as_xyz
'x, y, z'
'-x, -y, z'
'-x+1/4, y+1/4, z+1/4'
'x+1/4, -y+1/4, z+1/4'
'x, y+1/2, z+1/2'
'-x, -y+1/2, z+1/2'
'-x+1/4, y+3/4, z+3/4'
'x+1/4, -y+3/4, z+3/4'
'x+1/2, y, z+1/2'
'-x+1/2, -y, z+1/2'
'-x+3/4, y+1/4, z+3/4'
'x+3/4, -y+1/4, z+3/4'
'x+1/2, y+1/2, z'
'-x+1/2, -y+1/2, z'
'-x+3/4, y+3/4, z+1/4'
'x+3/4, -y+3/4, z+1/4'

loop_
_atom_site_label
_atom_site_type_symbol
_atom_site_fract_x
_atom_site_fract_y
_atom_site_fract_z
_atom_site_U_iso_or_equiv
_atom_site_adp_type
_atom_site_occupancy
_atom_site_symmetry_multiplicity
_atom_site_calc_flag
_atom_site_refinement_flags
C1 C 0.4664(3) 0.32911(17) 0.6964(8) 0.083(2) Uani 1 1 d .
H1A H 0.4787 0.3141 0.6157 0.125 Uiso 1 1 calc R
H1B H 0.4452 0.3121 0.7437 0.125 Uiso 1 1 calc R
H1C H 0.4886 0.3362 0.7652 0.125 Uiso 1 1 calc R
C2 C 0.4803(3) 0.41661(19) 0.5302(9) 0.095(3) Uani 1 1 d .
H2A H 0.5087 0.4111 0.5662 0.143 Uiso 1 1 calc R
H2B H 0.4726 0.4449 0.5512 0.143 Uiso 1 1 calc R
H2C H 0.4795 0.4121 0.4262 0.143 Uiso 1 1 calc R
C3 C 0.3423(2) 0.37462(16) 0.6023(8) 0.0695(18) Uani 1 1 d .
H3A H 0.3151 0.3782 0.552 0.083 Uiso 1 1 calc R
H3B H 0.3405 0.3493 0.6598 0.083 Uiso 1 1 calc R
C4 C 0.3491(3) 0.40966(18) 0.7002(8) 0.089(3) Uani 1 1 d .
H4A H 0.3256 0.4106 0.7703 0.107 Uiso 1 1 calc R
H4B H 0.3481 0.4351 0.6434 0.107 Uiso 1 1 calc R
C5 C 0.3201(3) 0.36221(19) 0.1118(11) 0.119(4) Uani 1 1 d .
H5A H 0.3419 0.3633 0.0374 0.179 Uiso 1 1 calc R
H5B H 0.3246 0.3843 0.1809 0.179 Uiso 1 1 calc R
H5C H 0.2923 0.3653 0.0674 0.179 Uiso 1 1 calc R
C6 C 0.2717(3) 0.3123(3) 0.2893(11) 0.122(3) Uani 1 1 d .
H6A H 0.2504 0.3237 0.2248 0.183 Uiso 1 1 calc R
H6B H 0.2726 0.3282 0.3782 0.183 Uiso 1 1 calc R
H6C H 0.2645 0.2839 0.3116 0.183 Uiso 1 1 calc R
C7 C 0.3134(3) 0.2772(2) 0.0657(9) 0.110(3) Uani 1 1 d .
H7A H 0.285 0.2809 0.0269 0.165 Uiso 1 1 calc R
H7B H 0.3159 0.2497 0.1063 0.165 Uiso 1 1 calc R
H7C H 0.3341 0.2806 -0.0113 0.165 Uiso 1 1 calc R
C8 C 0.3529(4) 0.25921(18) 0.6765(7) 0.111(4) Uani 1 1 d .
H8A H 0.3233 0.2676 0.6746 0.166 Uiso 1 1 calc R
H8B H 0.3698 0.2805 0.7222 0.166 Uiso 1 1 calc R
H8C H 0.3556 0.2338 0.7311 0.166 Uiso 1 1 calc R
C9 C 0.3398(3) 0.21002(17) 0.4301(8) 0.089(3) Uani 1 1 d .
H9A H 0.341 0.1871 0.4974 0.134 Uiso 1 1 calc R
H9B H 0.3509 0.2014 0.3367 0.134 Uiso 1 1 calc R
H9C H 0.3106 0.219 0.419 0.134 Uiso 1 1 calc R
C10 C 0.4198(3) 0.22214(19) 0.5330(11) 0.106(3) Uani 1 1 d .
H10A H 0.4425 0.241 0.559 0.159 Uiso 1 1 calc R
H10B H 0.4278 0.207 0.4464 0.159 Uiso 1 1 calc R
H10C H 0.415 0.203 0.6119 0.159 Uiso 1 1 calc R
C11 C 0.4388(3) 0.2652(2) 0.0750(11) 0.122(4) Uani 1 1 d .
H11A H 0.4161 0.2712 0.0069 0.183 Uiso 1 1 calc R
H11B H 0.4346 0.2379 0.1154 0.183 Uiso 1 1 calc R
H11C H 0.4659 0.2663 0.0253 0.183 Uiso 1 1 calc R
C12 C 0.4880(3) 0.2934(3) 0.3058(10) 0.135(4) Uani 1 1 d .
H12A H 0.4895 0.2649 0.337 0.203 Uiso 1 1 calc R
H12B H 0.4905 0.3114 0.3893 0.203 Uiso 1 1 calc R
H12C H 0.511 0.2991 0.2386 0.203 Uiso 1 1 calc R
C13 C 0.4515(3) 0.34904(19) 0.1226(10) 0.109(3) Uani 1 1 d .
H13A H 0.48 0.3468 0.0835 0.163 Uiso 1 1 calc R
H13B H 0.4501 0.3722 0.1891 0.163 Uiso 1 1 calc R
H13C H 0.4314 0.3533 0.0441 0.163 Uiso 1 1 calc R
Al1 Al 0.43962(7) 0.37936(4) 0.6251(2) 0.0616(5) Uani 1 1 d .
P1 P 0.43811(5) 0.30238(4) 0.21788(17) 0.0497(4) Uani 1 1 d .
P2 P 0.37095(6) 0.25131(4) 0.49820(16) 0.0560(4) Uani 1 1 d .
P3 P 0.32281(6) 0.31408(4) 0.20271(18) 0.0498(4) Uani 1 1 d .
S1 S 0.38371(5) 0.36905(3) 0.47054(14) 0.0452(4) Uani 1 1 d .
S2 S 0.39844(9) 0.40791(7) 0.7975(2) 0.1080(8) Uani 1 1 d .
Cu1 Cu 0.37871(2) 0.305557(15) 0.35119(5) 0.03691(16) Uani 1 1 d .

loop_
_atom_site_aniso_label
_atom_site_aniso_U_11
_atom_site_aniso_U_22
_atom_site_aniso_U_33
_atom_site_aniso_U_23
_atom_site_aniso_U_13
_atom_site_aniso_U_12
C1 0.104(7) 0.074(4) 0.071(5) -0.001(3) -0.028(5) -0.003(4)
C2 0.094(7) 0.085(4) 0.106(6) 0.015(4) -0.048(5) -0.027(4)
C3 0.065(5) 0.065(3) 0.078(5) -0.020(3) 0.016(4) 0.006(3)
C4 0.132(8) 0.070(4) 0.065(5) -0.014(4) 0.020(5) 0.018(4)
C5 0.108(8) 0.084(4) 0.165(9) 0.061(5) -0.075(7) -0.017(4)
C6 0.064(7) 0.156(8) 0.145(10) -0.004(6) 0.000(6) 0.003(5)
C7 0.110(8) 0.127(6) 0.092(7) -0.040(5) -0.053(6) 0.024(5)
C8 0.226(11) 0.060(4) 0.046(4) 0.007(3) 0.019(5) -0.035(5)
C9 0.129(8) 0.060(3) 0.079(5) 0.013(3) -0.019(5) -0.025(4)
C10 0.103(7) 0.078(5) 0.138(8) 0.045(4) -0.030(6) 0.002(4)
C11 0.115(8) 0.116(5) 0.134(9) -0.077(6) 0.037(7) -0.015(5)
C12 0.053(6) 0.264(11) 0.089(7) 0.007(7) 0.001(5) 0.036(6)
C13 0.123(8) 0.085(4) 0.119(8) -0.003(5) 0.061(6) -0.013(4)
Al1 0.0798(16) 0.0552(8) 0.0499(11) -0.0085(8) -0.0155(10) -0.0076(8)
P1 0.0468(11) 0.0541(7) 0.0481(9) -0.0065(7) 0.0045(8) 0.0103(6)
P2 0.0797(13) 0.0433(6) 0.0450(9) 0.0087(6) -0.0074(9) -0.0152(7)
P3 0.0460(10) 0.0490(7) 0.0543(10) -0.0028(6) -0.0142(8) 0.0027(6)
S1 0.0573(10) 0.0375(5) 0.0409(8) -0.0056(5) 0.0014(7) 0.0010(6)
S2 0.141(2) 0.1253(15) 0.0575(11) -0.0431(11) -0.0030(14) 0.0081(15)
Cu1 0.0413(4) 0.0349(2) 0.0345(3) 0.0006(2) -0.0003(3) 0.0022(3)

loop_
_atom_type_symbol
_atom_type_description
_atom_type_scat_dispersion_real
_atom_type_scat_dispersion_imag
_atom_type_scat_source
C C 0.0033 0.0016 'International Tables Vol C Tables 4.2.6.8 and 6.1.1.4'
H H 0 0 'International Tables Vol C Tables 4.2.6.8 and 6.1.1.4'
Al Al 0.0645 0.0514 'International Tables Vol C Tables 4.2.6.8 and 6.1.1.4'
P P 0.1023 0.0942 'International Tables Vol C Tables 4.2.6.8 and 6.1.1.4'
S S 0.1246 0.1234 'International Tables Vol C Tables 4.2.6.8 and 6.1.1.4'
Cu Cu 0.3201 1.2651 'International Tables Vol C Tables 4.2.6.8 and 6.1.1.4'

loop_
_geom_angle_atom_site_label_1
_geom_angle_atom_site_label_2
_geom_angle_atom_site_label_3
_geom_angle
Al1 C1 H1A 109.5
Al1 C1 H1B 109.5
H1A C1 H1B 109.5
Al1 C1 H1C 109.5
H1A C1 H1C 109.5
H1B C1 H1C 109.5
Al1 C2 H2A 109.5
Al1 C2 H2B 109.5
H2A C2 H2B 109.5
Al1 C2 H2C 109.5
H2A C2 H2C 109.5
H2B C2 H2C 109.5
C4 C3 S1 113.0(5)
C4 C3 H3A 109
S1 C3 H3A 109
C4 C3 H3B 109
S1 C3 H3B 109
H3A C3 H3B 107.8
C3 C4 S2 114.1(5)
C3 C4 H4A 108.7
S2 C4 H4A 108.7
C3 C4 H4B 108.7
S2 C4 H4B 108.7
H4A C4 H4B 107.6
P3 C5 H5A 109.5
P3 C5 H5B 109.5
H5A C5 H5B 109.5
P3 C5 H5C 109.5
H5A C5 H5C 109.5
H5B C5 H5C 109.5
P3 C6 H6A 109.5
P3 C6 H6B 109.5
H6A C6 H6B 109.5
P3 C6 H6C 109.5
H6A C6 H6C 109.5
H6B C6 H6C 109.5
P3 C7 H7A 109.5
P3 C7 H7B 109.5
H7A C7 H7B 109.5
P3 C7 H7C 109.5
H7A C7 H7C 109.5
H7B C7 H7C 109.5
P2 C8 H8A 109.5
P2 C8 H8B 109.5
H8A C8 H8B 109.5
P2 C8 H8C 109.5
H8A C8 H8C 109.5
H8B C8 H8C 109.5
P2 C9 H9A 109.5
P2 C9 H9B 109.5
H9A C9 H9B 109.5
P2 C9 H9C 109.5
H9A C9 H9C 109.5
H9B C9 H9C 109.5
P2 C10 H10A 109.5
P2 C10 H10B 109.5
H10A C10 H10B 109.5
P2 C10 H10C 109.5
H10A C10 H10C 109.5
H10B C10 H10C 109.5
P1 C11 H11A 109.5
P1 C11 H11B 109.5
H11A C11 H11B 109.5
P1 C11 H11C 109.5
H11A C11 H11C 109.5
H11B C11 H11C 109.5
P1 C12 H12A 109.5
P1 C12 H12B 109.5
H12A C12 H12B 109.5
P1 C12 H12C 109.5
H12A C12 H12C 109.5
H12B C12 H12C 109.5
P1 C13 H13A 109.5
P1 C13 H13B 109.5
H13A C13 H13B 109.5
P1 C13 H13C 109.5
H13A C13 H13C 109.5
H13B C13 H13C 109.5
C1 Al1 C2 112.6(4)
C1 Al1 S2 110.8(3)
C2 Al1 S2 115.8(3)
C1 Al1 S1 114.8(2)
C2 Al1 S1 108.1(2)
S2 Al1 S1 93.37(12)
C11 P1 C12 102.4(5)
C11 P1 C13 101.9(4)
C12 P1 C13 98.8(5)
C11 P1 Cu1 116.5(3)
C12 P1 Cu1 119.3(3)
C13 P1 Cu1 115.1(3)
C8 P2 C9 105.3(4)
C8 P2 C10 100.5(5)
C9 P2 C10 97.7(4)
C8 P2 Cu1 119.2(2)
C9 P2 Cu1 116.1(2)
C10 P2 Cu1 114.9(3)
C7 P3 C5 104.5(4)
C7 P3 C6 98.4(5)
C5 P3 C6 101.3(5)
C7 P3 Cu1 119.0(3)
C5 P3 Cu1 115.7(3)
C6 P3 Cu1 115.2(3)
C3 S1 Al1 96.9(3)
C3 S1 Cu1 111.06(18)
Al1 S1 Cu1 118.24(7)
C4 S2 Al1 99.1(2)
P2 Cu1 P1 112.82(7)
P2 Cu1 P3 112.44(7)
P1 Cu1 P3 108.87(6)
P2 Cu1 S1 114.56(5)
P1 Cu1 S1 104.05(6)
P3 Cu1 S1 103.34(5)

loop_
_geom_bond_atom_site_label_1
_geom_bond_atom_site_label_2
_geom_bond_distance
C1 Al1 1.970(6)
C1 H1A 0.98
C1 H1B 0.98
C1 H1C 0.98
C2 Al1 1.985(8)
C2 H2A 0.98
C2 H2B 0.98
C2 H2C 0.98
C3 C4 1.483(8)
C3 S1 1.807(7)
C3 H3A 0.99
C3 H3B 0.99
C4 S2 1.812(9)
C4 H4A 0.99
C4 H4B 0.99
C5 P3 1.794(6)
C5 H5A 0.98
C5 H5B 0.98
C5 H5C 0.98
C6 P3 1.813(10)
C6 H6A 0.98
C6 H6B 0.98
C6 H6C 0.98
C7 P3 1.784(7)
C7 H7A 0.98
C7 H7B 0.98
C7 H7C 0.98
C8 P2 1.777(7)
C8 H8A 0.98
C8 H8B 0.98
C8 H8C 0.98
C9 P2 1.793(6)
C9 H9A 0.98
C9 H9B 0.98
C9 H9C 0.98
C10 P2 1.851(8)
C10 H10A 0.98
C10 H10B 0.98
C10 H10C 0.98
C11 P1 1.806(7)
C11 H11A 0.98
C11 H11B 0.98
C11 H11C 0.98
C12 P1 1.807(9)
C12 H12A 0.98
C12 H12B 0.98
C12 H12C 0.98
C13 P1 1.819(7)
C13 H13A 0.98
C13 H13B 0.98
C13 H13C 0.98
Al1 S2 2.273(3)
Al1 S1 2.311(3)
P1 Cu1 2.2609(18)
P2 Cu1 2.2593(14)
P3 Cu1 2.2676(18)
S1 Cu1 2.3666(12)
